data_2244226
loop_
_publ_author_name
'Wark, Stephen'
'Lyons, Megan J.'
'Slawin, Alexandra M. Z.'
'Harrison, William T. A.'

_publ_section_title
;
 Consistent zincophosphite 4-ring 'ladder' chain structural motif with
 isomeric ligands.
;
_journal_coeditor_code PK2681
_journal_issue 'Pt 4'
_journal_name_full 'Acta crystallographica. Section E, Crystallographic communications'
_journal_page_first 272
_journal_page_last 279
_journal_paper_doi 10.1107/S2056989023002062
_journal_volume 79
_journal_year 2023
_chemical_formula_iupac '[Zn (H P O3) (C6 H8 N2)]'
_chemical_formula_moiety 'C6 H9 N2 O3 P Zn'
_chemical_formula_sum 'C6 H9 N2 O3 P Zn'
_chemical_formula_weight 253.49
_chemical_name_systematic
;
Poly[(2-amino-4-methylpyridine)-\m~3~-phosphonato-zinc]
;
_space_group_crystal_system monoclinic
_space_group_IT_number 15
_space_group_name_Hall '-C 2yc'
_space_group_name_H-M_alt 'C 1 2/c 1'
_atom_sites_solution_hydrogens mixed
_atom_sites_solution_primary direct
_audit_creation_method SHELXL-2018/3
_cell_angle_alpha 90
_cell_angle_beta 128.954(5)
_cell_angle_gamma 90
_cell_formula_units_Z 16
_cell_length_a 22.873(6)
_cell_length_b 12.307(3)
_cell_length_c 16.633(4)
_cell_measurement_reflns_used 5932
_cell_measurement_temperature 93(2)
_cell_measurement_theta_max 27.4
_cell_measurement_theta_min 2.0
_cell_volume 3641.1(16)
_computing_cell_refinement
;
CrystalClear (Rigaku, 2015)
;
_computing_data_collection
;
CrystalClear (Rigaku, 2015)
;
_computing_data_reduction
;
CrystalClear (Rigaku, 2015)
;
_computing_molecular_graphics
;
ORTEP-3 for Windows (Farrugia, 2012)
;
_computing_publication_material
;
publCIF (Westrip, 2010)
;
_computing_structure_refinement
;
SHELXL-2018/3 (Sheldrick, 2015)
;
_computing_structure_solution
;
SHELXS-97 (Sheldrick, 2008)
;
_diffrn_ambient_temperature 93(2)
_diffrn_measured_fraction_theta_full 0.998
_diffrn_measured_fraction_theta_max 0.996
_diffrn_measurement_device_type 'Rigaku Pilatus 200K CCD'
_diffrn_measurement_method \w
_diffrn_radiation_type MoK\a
_diffrn_radiation_wavelength 0.71073
_diffrn_reflns_av_R_equivalents 0.0333
_diffrn_reflns_av_unetI/netI 0.0145
_diffrn_reflns_limit_h_max 27
_diffrn_reflns_limit_h_min -27
_diffrn_reflns_limit_k_max 14
_diffrn_reflns_limit_k_min -14
_diffrn_reflns_limit_l_max 19
_diffrn_reflns_limit_l_min -19
_diffrn_reflns_number 50824
_diffrn_reflns_theta_full 25.242
_diffrn_reflns_theta_max 25.317
_diffrn_reflns_theta_min 2.012
_exptl_absorpt_coefficient_mu 2.848
_exptl_absorpt_correction_T_max 1.000
_exptl_absorpt_correction_T_min 0.783
_exptl_absorpt_correction_type multi-scan
_exptl_absorpt_process_details
;
CrystalClear (Rigaku, 2015)
;
_exptl_crystal_colour colourless
_exptl_crystal_density_diffrn 1.850
_exptl_crystal_description rod
_exptl_crystal_F_000 2048
_exptl_crystal_size_max 0.100
_exptl_crystal_size_mid 0.030
_exptl_crystal_size_min 0.030
_refine_diff_density_max 0.303
_refine_diff_density_min -0.400
_refine_ls_extinction_method none
_refine_ls_goodness_of_fit_ref 1.048
_refine_ls_hydrogen_treatment mixed
_refine_ls_matrix_type full
_refine_ls_number_parameters 249
_refine_ls_number_reflns 3308
_refine_ls_number_restraints 0
_refine_ls_restrained_S_all 1.048
_refine_ls_R_factor_all 0.0176
_refine_ls_R_factor_gt 0.0171
_refine_ls_shift/su_max 0.002
_refine_ls_shift/su_mean 0.000
_refine_ls_structure_factor_coef Fsqd
_refine_ls_weighting_details 'w=1/[\s^2^(Fo^2^)+(0.0301P)^2^+3.9697P] where P=(Fo^2^+2Fc^2^)/3'
_refine_ls_weighting_scheme calc
_refine_ls_wR_factor_gt 0.0490
_refine_ls_wR_factor_ref 0.0492
_reflns_number_gt 3177
_reflns_number_total 3308
_reflns_threshold_expression 'I > 2\s(I)'
_cod_data_source_file pk2681sup1.cif
_cod_data_source_block II
_cod_depositor_comments 'Adding full bibliography for 2244225--2244229.cif.'
_cod_original_sg_symbol_H-M 'C 2/c'
_cod_database_code 2244226
_cod_database_fobs_code 2244226
_shelx_space_group_comment
;
The symmetry employed for this shelxl refinement is uniquely defined
by the following loop, which should always be used as a source of
symmetry information in preference to the above space-group names.
They are only intended as comments.
;
_shelx_estimated_absorpt_t_min 0.764
_shelx_estimated_absorpt_t_max 0.919

loop_
_space_group_symop_operation_xyz
'x, y, z'
'-x, y, -z+1/2'
'x+1/2, y+1/2, z'
'-x+1/2, y+1/2, -z+1/2'
'-x, -y, -z'
'x, -y, z-1/2'
'-x+1/2, -y+1/2, -z'
'x+1/2, -y+1/2, z-1/2'

loop_
_atom_site_type_symbol
_atom_site_label
_atom_site_fract_x
_atom_site_fract_y
_atom_site_fract_z
_atom_site_U_iso_or_equiv
_atom_site_adp_type
_atom_site_calc_flag
_atom_site_occupancy
_atom_site_disorder_assembly
_atom_site_disorder_group
Zn Zn1 0.13481(2) 0.28075(2) 0.46631(2) 0.01035(6) Uani d 1 . .
Zn Zn2 0.38505(2) 0.50195(2) 0.68663(2) 0.01038(7) Uani d 1 . .
P P1 0.30317(2) 0.28259(3) 0.65170(3) 0.01005(9) Uani d 1 . .
H H1 0.342771 0.281106 0.753047 0.012 Uiso calc 1 . .
P P2 0.46680(2) 0.44040(3) 0.59502(3) 0.01048(9) Uani d 1 . .
H H2 0.443210 0.462953 0.501255 0.013 Uiso calc 1 . .
O O1 0.22394(6) 0.24425(9) 0.60565(8) 0.0126(2) Uani d 1 . .
O O2 0.30176(6) 0.40043(9) 0.62249(8) 0.0142(2) Uani d 1 . .
O O3 0.34276(6) 0.20612(9) 0.62797(8) 0.0133(2) Uani d 1 . .
O O4 0.42559(6) 0.51766(9) 0.61527(9) 0.0151(2) Uani d 1 . .
O O5 0.55137(6) 0.45868(9) 0.66790(8) 0.0141(2) Uani d 1 . .
O O6 0.44751(6) 0.32169(9) 0.59323(9) 0.0192(3) Uani d 1 . .
C C1 0.02104(9) 0.45553(13) 0.39669(12) 0.0139(3) Uani d 1 . .
C C2 -0.00238(9) 0.56244(13) 0.39473(12) 0.0159(3) Uani d 1 . .
H H2A -0.051858 0.585125 0.338516 0.019 Uiso calc 1 . .
C C3 0.04591(9) 0.63392(13) 0.47361(12) 0.0145(3) Uani d 1 . .
C C4 0.11895(9) 0.59656(13) 0.55592(12) 0.0144(3) Uani d 1 . .
H H4 0.153296 0.642415 0.613212 0.017 Uiso calc 1 . .
C C5 0.13951(9) 0.49351(12) 0.55196(12) 0.0127(3) Uani d 1 . .
H H5 0.189116 0.470022 0.606940 0.015 Uiso calc 1 . .
C C6 0.02238(10) 0.74823(14) 0.47273(14) 0.0213(4) Uani d 1 . .
H H6A 0.063327 0.785428 0.536348 0.032 Uiso calc 1 . .
H H6B -0.022360 0.746660 0.468422 0.032 Uiso calc 1 . .
H H6C 0.010814 0.787141 0.412832 0.032 Uiso calc 1 . .
N N1 0.09243(7) 0.42276(10) 0.47310(10) 0.0120(3) Uani d 1 . .
N N2 -0.02674(9) 0.38312(13) 0.32253(12) 0.0209(3) Uani d 1 . .
H H1N -0.0668(13) 0.4006(18) 0.2726(17) 0.025 Uiso d 1 . .
H H2N -0.0154(12) 0.318(2) 0.3279(16) 0.025 Uiso d 1 . .
C C7 0.32300(8) 0.68978(13) 0.72502(11) 0.0113(3) Uani d 1 . .
C C8 0.29315(9) 0.79476(12) 0.70867(12) 0.0127(3) Uani d 1 . .
H H8 0.272479 0.816001 0.741065 0.015 Uiso calc 1 . .
C C9 0.29372(8) 0.86715(13) 0.64575(12) 0.0133(3) Uani d 1 . .
C C10 0.32631(9) 0.83349(13) 0.60142(13) 0.0168(3) Uani d 1 . .
H H10 0.329589 0.881946 0.559930 0.020 Uiso calc 1 . .
C C11 0.35344(10) 0.72937(13) 0.61886(13) 0.0160(3) Uani d 1 . .
H H11 0.374707 0.706960 0.587550 0.019 Uiso calc 1 . .
C C12 0.26058(10) 0.97887(14) 0.62570(14) 0.0187(3) Uani d 1 . .
H H12A 0.274259 1.022946 0.590688 0.028 Uiso calc 1 . .
H H12B 0.280148 1.013133 0.691512 0.028 Uiso calc 1 . .
H H12C 0.205714 0.973379 0.581816 0.028 Uiso calc 1 . .
N N3 0.35144(7) 0.65672(10) 0.67863(10) 0.0118(3) Uani d 1 . .
N N4 0.32235(8) 0.61703(11) 0.78641(11) 0.0151(3) Uani d 1 . .
H H3N 0.3081(11) 0.6407(16) 0.8213(15) 0.018 Uiso d 1 . .
H H4N 0.3543(12) 0.5680(17) 0.8129(15) 0.018 Uiso d 1 . .

loop_
_atom_site_aniso_label
_atom_site_aniso_U_11
_atom_site_aniso_U_22
_atom_site_aniso_U_33
_atom_site_aniso_U_12
_atom_site_aniso_U_13
_atom_site_aniso_U_23
Zn1 0.01047(10) 0.00892(10) 0.01329(11) -0.00061(6) 0.00826(9) -0.00141(6)
Zn2 0.01062(11) 0.00830(11) 0.01323(11) 0.00089(6) 0.00799(9) 0.00035(6)
P1 0.01020(19) 0.0102(2) 0.01011(19) 0.00065(14) 0.00655(16) 0.00054(14)
P2 0.01040(19) 0.01063(19) 0.01165(19) -0.00079(14) 0.00753(16) -0.00177(14)
O1 0.0124(5) 0.0130(5) 0.0136(5) 0.0002(4) 0.0087(5) 0.0015(4)
O2 0.0123(5) 0.0115(5) 0.0169(5) -0.0004(4) 0.0082(5) 0.0003(4)
O3 0.0137(5) 0.0138(5) 0.0145(5) 0.0029(4) 0.0099(5) 0.0022(4)
O4 0.0182(6) 0.0132(5) 0.0200(6) 0.0030(5) 0.0150(5) 0.0016(4)
O5 0.0129(5) 0.0150(6) 0.0149(5) -0.0029(4) 0.0089(5) -0.0027(4)
O6 0.0164(6) 0.0125(6) 0.0312(7) -0.0044(5) 0.0163(5) -0.0061(5)
C1 0.0135(7) 0.0160(8) 0.0144(7) 0.0000(6) 0.0098(7) -0.0005(6)
C2 0.0134(8) 0.0175(8) 0.0161(8) 0.0046(6) 0.0090(7) 0.0034(6)
C3 0.0186(8) 0.0139(8) 0.0184(8) 0.0023(6) 0.0152(7) 0.0018(6)
C4 0.0161(8) 0.0139(8) 0.0151(8) -0.0029(6) 0.0107(7) -0.0036(6)
C5 0.0099(7) 0.0149(8) 0.0126(8) -0.0004(6) 0.0067(7) -0.0004(6)
C6 0.0254(9) 0.0146(8) 0.0282(10) 0.0050(7) 0.0189(8) 0.0013(7)
N1 0.0117(6) 0.0112(6) 0.0142(6) -0.0001(5) 0.0087(6) -0.0011(5)
N2 0.0125(7) 0.0188(8) 0.0192(8) 0.0004(6) 0.0042(6) -0.0051(6)
C7 0.0090(7) 0.0122(7) 0.0106(7) -0.0013(6) 0.0052(6) -0.0011(6)
C8 0.0128(7) 0.0120(7) 0.0146(8) 0.0004(6) 0.0093(7) -0.0015(6)
C9 0.0125(7) 0.0106(7) 0.0145(8) -0.0010(6) 0.0074(6) -0.0012(6)
C10 0.0232(8) 0.0124(8) 0.0208(8) 0.0018(7) 0.0167(7) 0.0037(6)
C11 0.0213(8) 0.0144(8) 0.0200(8) 0.0016(6) 0.0167(7) 0.0016(6)
C12 0.0234(9) 0.0121(8) 0.0235(9) 0.0043(7) 0.0161(8) 0.0023(7)
N3 0.0130(6) 0.0098(6) 0.0139(6) 0.0008(5) 0.0092(5) 0.0004(5)
N4 0.0216(7) 0.0120(7) 0.0185(7) 0.0043(6) 0.0159(6) 0.0037(6)

loop_
_atom_type_symbol
_atom_type_description
_atom_type_scat_dispersion_real
_atom_type_scat_dispersion_imag
_atom_type_scat_source
C C 0.0033 0.0016 'International Tables Vol C Tables 4.2.6.8 and 6.1.1.4'
H H 0.0000 0.0000 'International Tables Vol C Tables 4.2.6.8 and 6.1.1.4'
N N 0.0061 0.0033 'International Tables Vol C Tables 4.2.6.8 and 6.1.1.4'
O O 0.0106 0.0060 'International Tables Vol C Tables 4.2.6.8 and 6.1.1.4'
P P 0.1023 0.0942 'International Tables Vol C Tables 4.2.6.8 and 6.1.1.4'
Zn Zn 0.2839 1.4301 'International Tables Vol C Tables 4.2.6.8 and 6.1.1.4'

loop_
_geom_angle_atom_site_label_1
_geom_angle_atom_site_label_2
_geom_angle_atom_site_label_3
_geom_angle_site_symmetry_1
_geom_angle_site_symmetry_3
_geom_angle
_geom_angle_publ_flag
O3 Zn1 O6 7_556 7_556 107.84(5) ?
O3 Zn1 O1 7_556 . 111.75(5) ?
O6 Zn1 O1 7_556 . 114.29(5) ?
O3 Zn1 N1 7_556 . 110.52(5) ?
O6 Zn1 N1 7_556 . 104.06(5) ?
O1 Zn1 N1 . . 108.11(5) ?
O4 Zn2 O2 . . 114.40(5) ?
O4 Zn2 O5 . 2_656 121.28(5) ?
O2 Zn2 O5 . 2_656 102.36(5) ?
O4 Zn2 N3 . . 100.10(5) ?
O2 Zn2 N3 . . 111.58(5) ?
O5 Zn2 N3 2_656 . 107.05(5) ?
O3 P1 O2 . . 113.78(6) ?
O3 P1 O1 . . 112.94(7) ?
O2 P1 O1 . . 110.64(6) ?
O3 P1 H1 . . 106.3 ?
O2 P1 H1 . . 106.3 ?
O1 P1 H1 . . 106.3 ?
O4 P2 O6 . . 113.14(7) ?
O4 P2 O5 . . 112.73(7) ?
O6 P2 O5 . . 111.44(6) ?
O4 P2 H2 . . 106.3 ?
O6 P2 H2 . . 106.3 ?
O5 P2 H2 . . 106.3 ?
P1 O1 Zn1 . . 123.26(6) ?
P1 O2 Zn2 . . 128.34(7) ?
P1 O3 Zn1 . 7_556 131.45(7) ?
P2 O4 Zn2 . . 133.02(7) ?
P2 O5 Zn2 . 2_656 127.58(7) ?
P2 O6 Zn1 . 7_556 144.09(8) ?
N2 C1 N1 . . 117.88(15) ?
N2 C1 C2 . . 121.14(15) ?
N1 C1 C2 . . 120.97(14) ?
C3 C2 C1 . . 120.52(15) ?
C3 C2 H2A . . 119.7 ?
C1 C2 H2A . . 119.7 ?
C2 C3 C4 . . 117.82(15) ?
C2 C3 C6 . . 121.41(15) ?
C4 C3 C6 . . 120.77(15) ?
C5 C4 C3 . . 119.16(14) ?
C5 C4 H4 . . 120.4 ?
C3 C4 H4 . . 120.4 ?
N1 C5 C4 . . 123.38(15) ?
N1 C5 H5 . . 118.3 ?
C4 C5 H5 . . 118.3 ?
C3 C6 H6A . . 109.5 ?
C3 C6 H6B . . 109.5 ?
H6A C6 H6B . . 109.5 ?
C3 C6 H6C . . 109.5 ?
H6A C6 H6C . . 109.5 ?
H6B C6 H6C . . 109.5 ?
C1 N1 C5 . . 117.98(13) ?
C1 N1 Zn1 . . 122.59(11) ?
C5 N1 Zn1 . . 119.05(10) ?
C1 N2 H1N . . 121.4(16) ?
C1 N2 H2N . . 121.4(15) ?
H1N N2 H2N . . 117(2) ?
N3 C7 N4 . . 117.81(14) ?
N3 C7 C8 . . 121.16(14) ?
N4 C7 C8 . . 121.02(14) ?
C9 C8 C7 . . 120.32(14) ?
C9 C8 H8 . . 119.8 ?
C7 C8 H8 . . 119.8 ?
C8 C9 C10 . . 118.03(14) ?
C8 C9 C12 . . 120.98(14) ?
C10 C9 C12 . . 120.99(14) ?
C11 C10 C9 . . 118.96(15) ?
C11 C10 H10 . . 120.5 ?
C9 C10 H10 . . 120.5 ?
N3 C11 C10 . . 123.37(15) ?
N3 C11 H11 . . 118.3 ?
C10 C11 H11 . . 118.3 ?
C9 C12 H12A . . 109.5 ?
C9 C12 H12B . . 109.5 ?
H12A C12 H12B . . 109.5 ?
C9 C12 H12C . . 109.5 ?
H12A C12 H12C . . 109.5 ?
H12B C12 H12C . . 109.5 ?
C7 N3 C11 . . 118.08(14) ?
C7 N3 Zn2 . . 123.09(10) ?
C11 N3 Zn2 . . 118.72(11) ?
C7 N4 H3N . . 117.5(13) ?
C7 N4 H4N . . 117.1(14) ?
H3N N4 H4N . . 117.4(19) ?

loop_
_geom_bond_atom_site_label_1
_geom_bond_atom_site_label_2
_geom_bond_site_symmetry_2
_geom_bond_distance
_geom_bond_publ_flag
Zn1 O3 7_556 1.9391(12) ?
Zn1 O6 7_556 1.9419(12) ?
Zn1 O1 . 1.9463(11) ?
Zn1 N1 . 2.0358(13) ?
Zn2 O4 . 1.9210(12) ?
Zn2 O2 . 1.9423(11) ?
Zn2 O5 2_656 1.9567(12) ?
Zn2 N3 . 2.0269(14) ?
P1 O3 . 1.5202(11) ?
P1 O2 . 1.5234(12) ?
P1 O1 . 1.5324(12) ?
P1 H1 . 1.3200 ?
P2 O4 . 1.5182(12) ?
P2 O6 . 1.5209(12) ?
P2 O5 . 1.5211(12) ?
P2 H2 . 1.3200 ?
C1 N2 . 1.347(2) ?
C1 N1 . 1.355(2) ?
C1 C2 . 1.413(2) ?
C2 C3 . 1.376(2) ?
C2 H2A . 0.9500 ?
C3 C4 . 1.415(2) ?
C3 C6 . 1.503(2) ?
C4 C5 . 1.368(2) ?
C4 H4 . 0.9500 ?
C5 N1 . 1.365(2) ?
C5 H5 . 0.9500 ?
C6 H6A . 0.9800 ?
C6 H6B . 0.9800 ?
C6 H6C . 0.9800 ?
N2 H1N . 0.79(2) ?
N2 H2N . 0.82(2) ?
C7 N3 . 1.347(2) ?
C7 N4 . 1.365(2) ?
C7 C8 . 1.406(2) ?
C8 C9 . 1.381(2) ?
C8 H8 . 0.9500 ?
C9 C10 . 1.401(2) ?
C9 C12 . 1.503(2) ?
C10 C11 . 1.373(2) ?
C10 H10 . 0.9500 ?
C11 N3 . 1.359(2) ?
C11 H11 . 0.9500 ?
C12 H12A . 0.9800 ?
C12 H12B . 0.9800 ?
C12 H12C . 0.9800 ?
N4 H3N . 0.88(2) ?
N4 H4N . 0.83(2) ?

loop_
_geom_hbond_atom_site_label_D
_geom_hbond_atom_site_label_H
_geom_hbond_atom_site_label_A
_geom_hbond_site_symmetry_A
_geom_hbond_distance_DH
_geom_hbond_distance_HA
_geom_hbond_distance_DA
_geom_hbond_angle_DHA
_geom_hbond_publ_flag
N2 H1N O3 8_455 0.79(2) 2.35(2) 2.9056(19) 128(2) yes
N2 H2N O6 7_556 0.82(2) 2.13(2) 2.900(2) 155(2) yes
N4 H3N O1 4_556 0.88(2) 2.18(2) 3.0310(18) 163.7(18) yes
N4 H4N O5 2_656 0.83(2) 2.39(2) 3.1555(19) 154.3(18) yes
C5 H5 O2 . 0.95 2.57 3.315(2) 136 yes
C8 H8 O1 4_556 0.95 2.65 3.405(2) 137 yes
C11 H11 O4 . 0.95 2.51 3.105(2) 120 yes

loop_
_geom_torsion_atom_site_label_1
_geom_torsion_atom_site_label_2
_geom_torsion_atom_site_label_3
_geom_torsion_atom_site_label_4
_geom_torsion_site_symmetry_1
_geom_torsion_site_symmetry_2
_geom_torsion_site_symmetry_3
_geom_torsion_site_symmetry_4
_geom_torsion
_geom_torsion_publ_flag
O3 P1 O1 Zn1 . . . . -87.69(9) ?
O2 P1 O1 Zn1 . . . . 41.16(9) ?
O3 P1 O2 Zn2 . . . . -69.80(10) ?
O1 P1 O2 Zn2 . . . . 161.80(7) ?
O2 P1 O3 Zn1 . . . 7_556 -20.85(11) ?
O1 P1 O3 Zn1 . . . 7_556 106.36(9) ?
O6 P2 O4 Zn2 . . . . 26.92(12) ?
O5 P2 O4 Zn2 . . . . -100.68(10) ?
O4 P2 O5 Zn2 . . . 2_656 35.10(11) ?
O6 P2 O5 Zn2 . . . 2_656 -93.38(9) ?
O4 P2 O6 Zn1 . . . 7_556 51.37(15) ?
O5 P2 O6 Zn1 . . . 7_556 179.64(11) ?
N2 C1 C2 C3 . . . . 176.82(15) ?
N1 C1 C2 C3 . . . . -3.5(2) ?
C1 C2 C3 C4 . . . . -0.2(2) ?
C1 C2 C3 C6 . . . . 179.55(15) ?
C2 C3 C4 C5 . . . . 2.6(2) ?
C6 C3 C4 C5 . . . . -177.19(15) ?
C3 C4 C5 N1 . . . . -1.5(2) ?
N2 C1 N1 C5 . . . . -175.71(14) ?
C2 C1 N1 C5 . . . . 4.6(2) ?
N2 C1 N1 Zn1 . . . . 11.4(2) ?
C2 C1 N1 Zn1 . . . . -168.38(11) ?
C4 C5 N1 C1 . . . . -2.1(2) ?
C4 C5 N1 Zn1 . . . . 171.05(12) ?
N3 C7 C8 C9 . . . . -1.2(2) ?
N4 C7 C8 C9 . . . . -179.53(15) ?
C7 C8 C9 C10 . . . . -1.5(2) ?
C7 C8 C9 C12 . . . . 178.71(14) ?
C8 C9 C10 C11 . . . . 2.5(2) ?
C12 C9 C10 C11 . . . . -177.66(15) ?
C9 C10 C11 N3 . . . . -1.0(3) ?
N4 C7 N3 C11 . . . . -178.87(14) ?
C8 C7 N3 C11 . . . . 2.8(2) ?
N4 C7 N3 Zn2 . . . . 5.08(19) ?
C8 C7 N3 Zn2 . . . . -173.28(11) ?
C10 C11 N3 C7 . . . . -1.7(2) ?
C10 C11 N3 Zn2 . . . . 174.54(13) ?
